data_7126435
loop_
_publ_author_name
'Wang, Jian-Xin'
'Yu, Yi-Shuai'
'Niu, Li-Ya'
'Zou, Bo'
'Wang, Kai'
'Yang, Qing-Zheng'

_publ_section_title
;
 A difluoroboron \b-diketonate based thermometer with
 temperature-dependent emission wavelength.
;
_journal_issue 46
_journal_name_full 'Chemical communications (Cambridge, England)'
_journal_page_first 6269
_journal_page_last 6272
_journal_paper_doi 10.1039/d0cc01505a
_journal_volume 56
_journal_year 2020
_chemical_formula_moiety 'C24 H29 B F2 O3'
_chemical_formula_sum 'C24 H29 B F2 O3'
_chemical_formula_weight 414.28
_space_group_crystal_system triclinic
_space_group_IT_number 2
_space_group_name_Hall '-P 1'
_space_group_name_H-M_alt 'P -1'
_atom_sites_solution_hydrogens geom
_atom_sites_solution_primary direct
_audit_creation_date 2018-11-29
_audit_creation_method
;
Olex2 1.2
(compiled 2018.05.29 svn.r3508 for OlexSys, GUI svn.r5506)
;
_audit_update_record
;
2019-07-25 deposited with the CCDC.	2020-04-22 downloaded from the CCDC.
;
_cell_angle_alpha 74.405(7)
_cell_angle_beta 86.917(7)
_cell_angle_gamma 66.543(8)
_cell_formula_units_Z 2
_cell_length_a 8.5049(7)
_cell_length_b 9.9575(9)
_cell_length_c 15.6872(12)
_cell_measurement_reflns_used 5391
_cell_measurement_temperature 399.99(11)
_cell_measurement_theta_max 25.7930
_cell_measurement_theta_min 2.6990
_cell_volume 1171.72(19)
_computing_cell_refinement 'CrysAlisPro 1.171.39.29a (Rigaku OD, 2015)'
_computing_data_collection 'CrysAlisPro 1.171.39.29a (Rigaku OD, 2015)'
_computing_data_reduction 'CrysAlisPro 1.171.39.29a (Rigaku OD, 2015)'
_computing_molecular_graphics 'Olex2 (Dolomanov et al., 2009)'
_computing_publication_material 'Olex2 (Dolomanov et al., 2009)'
_computing_structure_refinement 'ShelXL (Sheldrick, 2015)'
_computing_structure_solution 'ShelXS (Sheldrick, 2008)'
_diffrn_ambient_environment air
_diffrn_ambient_temperature 399.99(11)
_diffrn_detector 'CCD plate'
_diffrn_measured_fraction_theta_full 0.999
_diffrn_measured_fraction_theta_max 0.901
_diffrn_measurement_details
;
List of Runs (angles in degrees, time in seconds):

  # Type    Start    End  Width  t~exp~   \w     \q     \k     \f   Frames
#--------------------------------------------------------------------------
  1  \w     46.00  72.00   0.50    4.00    --  -15.70  57.00 120.00   52
  2  \w    -57.00 -10.00   0.50    4.00    --  -15.70  77.00 -30.00   94
  3  \w    -57.00 -17.00   0.50    4.00    --  -15.70  77.00-120.00   80
  4  \w    -35.00  32.00   0.50    4.00    --  -15.70  57.00 -30.00  134
  5  \w    -56.00 -25.00   0.50    4.00    --  -15.70  77.00  60.00   62
  6  \w    -49.00  30.00   0.50    4.00    --  -15.70  57.00 120.00  158
  7  \w    -14.00  12.00   0.50    4.00    --   15.80  71.00-125.48   52
  8  \w    -18.00 105.00   0.50    4.00    --   15.80  57.00-150.00  246
  9  \w     14.00  81.00   0.50    4.00    --   15.80  57.00  30.00  134
 10  \w     35.00  83.00   0.50    4.00    --   15.80  71.00-125.48   96
 11  \w     35.00 102.00   0.50    4.00    --   15.80  57.00  90.00  134
;
_diffrn_measurement_device 'four-circle diffractometer'
_diffrn_measurement_device_type 'XtaLAB AFC12 (RINC): Kappa single'
_diffrn_measurement_method '\w scans'
_diffrn_orient_matrix_type 'CrysAlisPro convention (1999,Acta A55,543-557)'
_diffrn_orient_matrix_UB_11 -0.0508857000
_diffrn_orient_matrix_UB_12 0.0327074000
_diffrn_orient_matrix_UB_13 -0.0404991000
_diffrn_orient_matrix_UB_21 0.0396707000
_diffrn_orient_matrix_UB_22 -0.0698887000
_diffrn_orient_matrix_UB_23 -0.0113533000
_diffrn_orient_matrix_UB_31 -0.0642803000
_diffrn_orient_matrix_UB_32 -0.0234484000
_diffrn_orient_matrix_UB_33 0.0210390000
_diffrn_radiation_monochromator graphite
_diffrn_radiation_probe x-ray
_diffrn_radiation_type MoK\a
_diffrn_radiation_wavelength 0.71073
_diffrn_reflns_av_R_equivalents 0.0175
_diffrn_reflns_av_unetI/netI 0.0234
_diffrn_reflns_Laue_measured_fraction_full 0.999
_diffrn_reflns_Laue_measured_fraction_max 0.901
_diffrn_reflns_limit_h_max 11
_diffrn_reflns_limit_h_min -11
_diffrn_reflns_limit_k_max 13
_diffrn_reflns_limit_k_min -12
_diffrn_reflns_limit_l_max 21
_diffrn_reflns_limit_l_min -21
_diffrn_reflns_number 15970
_diffrn_reflns_point_group_measured_fraction_full 0.999
_diffrn_reflns_point_group_measured_fraction_max 0.901
_diffrn_reflns_theta_full 25.242
_diffrn_reflns_theta_max 29.446
_diffrn_reflns_theta_min 2.316
_diffrn_source 'fine-focus sealed X-ray tube'
_diffrn_source_type 'Enhance (Mo) X-ray Source'
_exptl_absorpt_coefficient_mu 0.086
_exptl_absorpt_correction_T_max 1.00000
_exptl_absorpt_correction_T_min 0.72059
_exptl_absorpt_correction_type multi-scan
_exptl_absorpt_process_details
;
CrysAlisPro 1.171.39.29a (Rigaku Oxford Diffraction, 2015)
Empirical absorption correction using spherical harmonics,
 implemented in SCALE3 ABSPACK scaling algorithm.
;
_exptl_crystal_colour yellow
_exptl_crystal_density_diffrn 1.174
_exptl_crystal_description block
_exptl_crystal_F_000 440
_exptl_crystal_size_max 0.4
_exptl_crystal_size_mid 0.22
_exptl_crystal_size_min 0.12
_refine_diff_density_max 0.348
_refine_diff_density_min -0.232
_refine_diff_density_rms 0.036
_refine_ls_extinction_method none
_refine_ls_goodness_of_fit_ref 1.061
_refine_ls_hydrogen_treatment constr
_refine_ls_matrix_type full
_refine_ls_number_parameters 349
_refine_ls_number_reflns 5853
_refine_ls_number_restraints 210
_refine_ls_restrained_S_all 1.174
_refine_ls_R_factor_all 0.1015
_refine_ls_R_factor_gt 0.0678
_refine_ls_shift/su_max 0.001
_refine_ls_shift/su_mean 0.000
_refine_ls_structure_factor_coef Fsqd
_refine_ls_weighting_details 'w=1/[\s^2^(Fo^2^)+(0.1335P)^2^+0.0892P] where P=(Fo^2^+2Fc^2^)/3'
_refine_ls_weighting_scheme calc
_refine_ls_wR_factor_gt 0.2202
_refine_ls_wR_factor_ref 0.2471
_reflns_Friedel_coverage 0.000
_reflns_number_gt 3484
_reflns_number_total 5853
_reflns_threshold_expression 'I > 2\s(I)'
_cod_data_source_file d0cc01505a2.cif
_cod_data_source_block 400k
_cod_depositor_comments 'Adding full bibliography for 7126433--7126447.cif.'
_cod_database_code 7126435
_shelx_shelxl_version_number 2018/3
_chemical_oxdiff_formula 'C24 H29 B F2 O3'
_shelx_space_group_comment
;
The symmetry employed for this shelxl refinement is uniquely defined
by the following loop, which should always be used as a source of
symmetry information in preference to the above space-group names.
They are only intended as comments.
;
_shelx_estimated_absorpt_t_max 0.990
_shelx_estimated_absorpt_t_min 0.967
_reflns_odcompleteness_completeness 90.09
_reflns_odcompleteness_iscentric 1
_reflns_odcompleteness_theta 29.38
_olex2_refinement_description
;
1. Fixed Uiso
 At 1.2 times of:
  All C(H) groups
 At 1.5 times of:
  All C(H,H,H) groups
2. Restrained distances
 C19A-C17 = C19-C17 = C20A-C17 = C20-C17 = C18A-C17 = C18-C17 = C24-C21 = C24A-
 C21A = C23-C21 = C22A-C21A = C22-C21 = C23A-C21A
 1.54 with sigma of 0.02
3. Uiso/Uaniso restraints and constraints
C19 \\sim C19A \\sim C20A \\sim C20 \\sim C18A \\sim C18: within 1.7A with
sigma of 0.01 and sigma for terminal atoms of 0.01
C23 \\sim C22A \\sim C21 \\sim C21A \\sim C22 \\sim C23A \\sim C24A \\sim C24:
within 1.7A with sigma of 0.01 and sigma for terminal atoms of 0.01
Uanis(C17) \\sim Ueq, Uanis(C18) \\sim Ueq, Uanis(C19) \\sim Ueq, Uanis(C20)
\\sim Ueq, Uanis(C18A) \\sim Ueq, Uanis(C20A) \\sim Ueq, Uanis(C19A) \\sim Ueq,
Uanis(C21) \\sim Ueq, Uanis(C22) \\sim Ueq, Uanis(C23) \\sim Ueq, Uanis(C23A)
\\sim Ueq, Uanis(C22A) \\sim Ueq, Uanis(C21A) \\sim Ueq, Uanis(C24) \\sim Ueq,
Uanis(C24A) \\sim Ueq: with sigma of 0.01 and sigma for terminal atoms of 0.01
4. Others
 Sof(C18A)=Sof(H18D)=Sof(H18E)=Sof(H18F)=Sof(C20A)=Sof(H20D)=Sof(H20E)=
 Sof(H20F)=Sof(C19A)=Sof(H19D)=Sof(H19E)=Sof(H19F)=1-FVAR(1)
 Sof(C18)=Sof(H18A)=Sof(H18B)=Sof(H18C)=Sof(C19)=Sof(H19A)=Sof(H19B)=Sof(H19C)=
 Sof(C20)=Sof(H20A)=Sof(H20B)=Sof(H20C)=FVAR(1)
 Sof(C23A)=Sof(H23D)=Sof(H23E)=Sof(H23F)=Sof(C24A)=Sof(H24D)=Sof(H24E)=
 Sof(H24F)=Sof(C22A)=Sof(H22D)=Sof(H22E)=Sof(H22F)=Sof(C21A)=1-FVAR(2)
 Sof(C21)=Sof(C22)=Sof(H22A)=Sof(H22B)=Sof(H22C)=Sof(C23)=Sof(H23A)=Sof(H23B)=
 Sof(H23C)=Sof(C24)=Sof(H24A)=Sof(H24B)=Sof(H24C)=FVAR(2)
5.a Aromatic/amide H refined with riding coordinates:
 C3(H3), C5(H5), C6(H6), C7(H7), C9(H9), C12(H12), C14(H14), C16(H16)
5.b Idealised Me refined as rotating group:
 C1(H1A,H1B,H1C), C18(H18A,H18B,H18C), C19(H19A,H19B,H19C), C20(H20A,H20B,
 H20C), C22(H22A,H22B,H22C), C23(H23A,H23B,H23C), C24(H24A,H24B,H24C),
 C18A(H18D,H18E,H18F), C20A(H20D,H20E,H20F), C19A(H19D,H19E,H19F), C23A(H23D,
 H23E,H23F), C24A(H24D,H24E,H24F), C22A(H22D,H22E,H22F)
;
_olex2_submission_special_instructions 'No special instructions were received'
_oxdiff_exptl_absorpt_empirical_details
;
Empirical correction (ABSPACK) includes:
- Absorption correction using spherical harmonics
- Frame scaling
;
_oxdiff_exptl_absorpt_empirical_full_max 1.348
_oxdiff_exptl_absorpt_empirical_full_min 0.660

loop_
_space_group_symop_operation_xyz
'x, y, z'
'-x, -y, -z'

loop_
_atom_site_label
_atom_site_type_symbol
_atom_site_fract_x
_atom_site_fract_y
_atom_site_fract_z
_atom_site_U_iso_or_equiv
_atom_site_adp_type
_atom_site_occupancy
_atom_site_site_symmetry_order
_atom_site_calc_flag
_atom_site_refinement_flags_posn
_atom_site_refinement_flags_adp
_atom_site_refinement_flags_occupancy
_atom_site_disorder_assembly
_atom_site_disorder_group
F1 F 0.62663(18) 0.29100(18) 0.37158(9) 0.1164(5) Uani 1 1 d . . . . .
F2 F 0.4684(2) 0.15220(15) 0.39871(10) 0.1216(6) Uani 1 1 d . . . . .
O1 O 0.34568(18) 0.40084(15) 0.40379(8) 0.0872(5) Uani 1 1 d . . . . .
O2 O 0.56496(18) 0.20472(15) 0.51501(8) 0.0845(4) Uani 1 1 d . . . . .
O3 O -0.1466(3) 0.8122(3) 0.23188(14) 0.1572(10) Uani 1 1 d . . . . .
C1 C -0.2842(5) 0.9449(5) 0.1929(3) 0.1774(18) Uani 1 1 d . . . . .
H1A H -0.306533 0.946910 0.133169 0.266 Uiso 1 1 calc GR . . . .
H1B H -0.258235 1.030426 0.192548 0.266 Uiso 1 1 calc GR . . . .
H1C H -0.383751 0.949684 0.226012 0.266 Uiso 1 1 calc GR . . . .
C2 C -0.0875(3) 0.7851(3) 0.31708(16) 0.0954(7) Uani 1 1 d . . . . .
C3 C 0.0559(2) 0.6510(2) 0.34846(13) 0.0817(6) Uani 1 1 d . . . . .
H3 H 0.104983 0.587166 0.311979 0.098 Uiso 1 1 calc R . . . .
C4 C 0.1261(2) 0.6119(2) 0.43316(12) 0.0682(5) Uani 1 1 d . . . . .
C5 C 0.0509(3) 0.7091(3) 0.48623(16) 0.0995(7) Uani 1 1 d . . . . .
H5 H 0.096389 0.685480 0.543548 0.119 Uiso 1 1 calc R . . . .
C6 C -0.0911(4) 0.8403(3) 0.45342(19) 0.1217(10) Uani 1 1 d . . . . .
H6 H -0.141099 0.904881 0.489393 0.146 Uiso 1 1 calc R . . . .
C7 C -0.1613(3) 0.8788(3) 0.3700(2) 0.1096(8) Uani 1 1 d . . . . .
H7 H -0.258238 0.968061 0.349395 0.131 Uiso 1 1 calc R . . . .
C8 C 0.2792(2) 0.47096(19) 0.46374(11) 0.0629(4) Uani 1 1 d . . . . .
C9 C 0.3528(2) 0.4133(2) 0.54871(12) 0.0723(5) Uani 1 1 d . . . . .
H9 H 0.305969 0.466487 0.590722 0.087 Uiso 1 1 calc R . . . .
C10 C 0.4946(2) 0.27822(19) 0.57252(11) 0.0625(4) Uani 1 1 d . . . . .
C11 C 0.5769(2) 0.20712(19) 0.66268(10) 0.0636(4) Uani 1 1 d . . . . .
C12 C 0.6882(2) 0.0543(2) 0.68534(11) 0.0679(5) Uani 1 1 d . . . . .
H12 H 0.711561 0.000137 0.642978 0.081 Uiso 1 1 calc R . . . .
C13 C 0.7648(2) -0.0183(2) 0.77037(11) 0.0682(5) Uani 1 1 d . . . . .
C14 C 0.7280(3) 0.0683(2) 0.83026(12) 0.0760(5) Uani 1 1 d . . . . .
H14 H 0.778803 0.021157 0.887416 0.091 Uiso 1 1 calc R . . . .
C15 C 0.6203(3) 0.2207(2) 0.81017(12) 0.0797(5) Uani 1 1 d . . . . .
C16 C 0.5438(3) 0.2895(2) 0.72506(11) 0.0755(5) Uani 1 1 d . . . . .
H16 H 0.469642 0.391711 0.709630 0.091 Uiso 1 1 calc R . . . .
C17 C 0.8811(3) -0.1873(2) 0.79716(13) 0.0856(6) Uani 1 1 d D U . . .
C18 C 0.9207(17) -0.2630(14) 0.7231(8) 0.122(3) Uani 0.377(6) 1 d D U P A 1
H18A H 0.816234 -0.257178 0.698833 0.182 Uiso 0.377(6) 1 calc GR . P A 1
H18B H 0.997232 -0.367756 0.745575 0.182 Uiso 0.377(6) 1 calc GR . P A 1
H18C H 0.974100 -0.212594 0.677601 0.182 Uiso 0.377(6) 1 calc GR . P A 1
C19 C 0.8198(16) -0.2730(10) 0.8734(8) 0.139(3) Uani 0.377(6) 1 d D U P A 1
H19A H 0.837517 -0.247858 0.926088 0.208 Uiso 0.377(6) 1 calc GR . P A 1
H19B H 0.882355 -0.379988 0.880726 0.208 Uiso 0.377(6) 1 calc GR . P A 1
H19C H 0.699654 -0.246849 0.863208 0.208 Uiso 0.377(6) 1 calc GR . P A 1
C20 C 1.0615(11) -0.1966(11) 0.8307(8) 0.124(3) Uani 0.377(6) 1 d D U P A 1
H20A H 1.112645 -0.150952 0.781610 0.186 Uiso 0.377(6) 1 calc GR . P A 1
H20B H 1.136895 -0.301122 0.854967 0.186 Uiso 0.377(6) 1 calc GR . P A 1
H20C H 1.042567 -0.143253 0.875439 0.186 Uiso 0.377(6) 1 calc GR . P A 1
C21 C 0.6004(12) 0.3108(13) 0.8795(8) 0.1086(19) Uani 0.561(5) 1 d D U P B 1
C22 C 0.4995(12) 0.2531(9) 0.9529(5) 0.154(2) Uani 0.561(5) 1 d D U P B 1
H22A H 0.385964 0.278761 0.929720 0.230 Uiso 0.561(5) 1 calc GR . P B 1
H22B H 0.492133 0.299625 1.000107 0.230 Uiso 0.561(5) 1 calc GR . P B 1
H22C H 0.556775 0.144736 0.975277 0.230 Uiso 0.561(5) 1 calc GR . P B 1
C23 C 0.7730(8) 0.2915(7) 0.9145(4) 0.147(2) Uani 0.561(5) 1 d D U P B 1
H23A H 0.846938 0.185354 0.932401 0.220 Uiso 0.561(5) 1 calc GR . P B 1
H23B H 0.757248 0.332840 0.964536 0.220 Uiso 0.561(5) 1 calc GR . P B 1
H23C H 0.823943 0.344045 0.868817 0.220 Uiso 0.561(5) 1 calc GR . P B 1
C24 C 0.4795(11) 0.4797(8) 0.8430(5) 0.138(2) Uani 0.561(5) 1 d D U P B 1
H24A H 0.522792 0.523737 0.789882 0.208 Uiso 0.561(5) 1 calc GR . P B 1
H24B H 0.473643 0.533040 0.886511 0.208 Uiso 0.561(5) 1 calc GR . P B 1
H24C H 0.366807 0.487229 0.829880 0.208 Uiso 0.561(5) 1 calc GR . P B 1
B1 B 0.5028(3) 0.2596(3) 0.42044(14) 0.0782(6) Uani 1 1 d . . . . .
C18A C 0.9901(11) -0.2315(10) 0.7212(6) 0.144(3) Uani 0.623(6) 1 d D U P A 2
H18D H 0.917394 -0.197176 0.668310 0.216 Uiso 0.623(6) 1 calc GR . P A 2
H18E H 1.050099 -0.340044 0.735739 0.216 Uiso 0.623(6) 1 calc GR . P A 2
H18F H 1.071573 -0.185173 0.711538 0.216 Uiso 0.623(6) 1 calc GR . P A 2
C20A C 0.9837(9) -0.2398(7) 0.8842(4) 0.139(2) Uani 0.623(6) 1 d D U P A 2
H20D H 1.036777 -0.171271 0.885133 0.208 Uiso 0.623(6) 1 calc GR . P A 2
H20E H 1.070759 -0.340157 0.890556 0.208 Uiso 0.623(6) 1 calc GR . P A 2
H20F H 0.908823 -0.241447 0.932092 0.208 Uiso 0.623(6) 1 calc GR . P A 2
C19A C 0.7568(8) -0.2726(5) 0.8144(5) 0.1349(19) Uani 0.623(6) 1 d D U P A 2
H19D H 0.674499 -0.234560 0.855472 0.202 Uiso 0.623(6) 1 calc GR . P A 2
H19E H 0.822146 -0.379572 0.838628 0.202 Uiso 0.623(6) 1 calc GR . P A 2
H19F H 0.698035 -0.255782 0.759474 0.202 Uiso 0.623(6) 1 calc GR . P A 2
C23A C 0.3712(12) 0.3572(12) 0.8948(6) 0.162(3) Uani 0.439(5) 1 d D U P B 2
H23D H 0.306651 0.420671 0.840055 0.242 Uiso 0.439(5) 1 calc GR . P B 2
H23E H 0.340858 0.412693 0.938867 0.242 Uiso 0.439(5) 1 calc GR . P B 2
H23F H 0.345706 0.268502 0.914415 0.242 Uiso 0.439(5) 1 calc GR . P B 2
C24A C 0.5769(15) 0.4611(11) 0.8437(7) 0.130(2) Uani 0.439(5) 1 d D U P B 2
H24D H 0.695355 0.446523 0.839700 0.195 Uiso 0.439(5) 1 calc GR . P B 2
H24E H 0.523518 0.524803 0.882278 0.195 Uiso 0.439(5) 1 calc GR . P B 2
H24F H 0.519252 0.508767 0.785806 0.195 Uiso 0.439(5) 1 calc GR . P B 2
C22A C 0.6322(14) 0.2077(9) 0.9729(4) 0.133(2) Uani 0.439(5) 1 d D U P B 2
H22D H 0.595335 0.125242 0.985717 0.199 Uiso 0.439(5) 1 calc GR . P B 2
H22E H 0.588445 0.265879 1.015167 0.199 Uiso 0.439(5) 1 calc GR . P B 2
H22F H 0.755383 0.167746 0.976602 0.199 Uiso 0.439(5) 1 calc GR . P B 2
C21A C 0.5652(18) 0.3086(18) 0.8805(11) 0.117(2) Uani 0.439(5) 1 d D U P B 2

loop_
_atom_site_aniso_label
_atom_site_aniso_U_11
_atom_site_aniso_U_22
_atom_site_aniso_U_33
_atom_site_aniso_U_23
_atom_site_aniso_U_13
_atom_site_aniso_U_12
F1 0.0977(9) 0.1307(12) 0.0786(8) -0.0117(8) 0.0054(7) -0.0133(8)
F2 0.1414(12) 0.0866(9) 0.1215(11) -0.0441(8) -0.0475(9) -0.0126(8)
O1 0.0922(9) 0.0805(9) 0.0582(7) -0.0258(6) -0.0131(6) 0.0035(7)
O2 0.0938(9) 0.0737(8) 0.0580(7) -0.0238(6) -0.0116(6) 0.0009(7)
O3 0.1184(15) 0.165(2) 0.1150(15) -0.0066(14) -0.0503(12) 0.0047(14)
C1 0.126(3) 0.181(4) 0.161(3) 0.047(3) -0.057(2) -0.049(3)
C2 0.0722(13) 0.0962(15) 0.0874(14) -0.0008(12) -0.0074(11) -0.0166(11)
C3 0.0697(11) 0.0832(13) 0.0738(12) -0.0185(10) -0.0045(9) -0.0124(10)
C4 0.0628(10) 0.0672(10) 0.0665(10) -0.0179(8) 0.0049(8) -0.0179(8)
C5 0.0993(16) 0.0860(14) 0.0849(14) -0.0301(12) 0.0028(11) -0.0033(12)
C6 0.115(2) 0.0944(17) 0.110(2) -0.0376(15) 0.0108(16) 0.0102(15)
C7 0.0824(15) 0.0812(15) 0.120(2) -0.0105(14) 0.0081(14) 0.0016(12)
C8 0.0640(9) 0.0639(9) 0.0575(9) -0.0194(7) 0.0034(7) -0.0200(8)
C9 0.0770(11) 0.0692(10) 0.0575(9) -0.0215(8) 0.0014(8) -0.0127(9)
C10 0.0720(10) 0.0620(9) 0.0527(9) -0.0175(7) 0.0009(7) -0.0244(8)
C11 0.0723(10) 0.0630(10) 0.0522(9) -0.0124(7) -0.0006(7) -0.0249(8)
C12 0.0731(11) 0.0681(10) 0.0583(9) -0.0207(8) -0.0037(8) -0.0206(8)
C13 0.0701(10) 0.0678(10) 0.0605(10) -0.0132(8) -0.0051(8) -0.0228(8)
C14 0.0905(13) 0.0753(12) 0.0521(9) -0.0107(8) -0.0089(8) -0.0254(10)
C15 0.1037(14) 0.0768(12) 0.0527(9) -0.0193(8) -0.0033(9) -0.0278(11)
C16 0.0960(13) 0.0639(10) 0.0556(9) -0.0142(8) -0.0021(9) -0.0210(9)
C17 0.0927(14) 0.0733(12) 0.0708(12) -0.0138(9) -0.0150(10) -0.0138(10)
C18 0.136(7) 0.084(4) 0.113(5) -0.043(4) -0.016(5) 0.001(4)
C19 0.154(5) 0.090(4) 0.142(5) -0.009(4) 0.006(5) -0.033(4)
C20 0.097(4) 0.111(5) 0.136(6) -0.028(4) -0.034(4) -0.012(4)
C21 0.159(4) 0.099(3) 0.060(2) -0.035(2) -0.008(3) -0.032(3)
C22 0.185(4) 0.153(4) 0.102(3) -0.048(3) 0.036(3) -0.041(3)
C23 0.169(5) 0.155(4) 0.132(4) -0.085(3) -0.036(3) -0.045(3)
C24 0.165(5) 0.116(3) 0.109(3) -0.066(3) -0.013(4) -0.006(4)
B1 0.0877(15) 0.0725(13) 0.0556(11) -0.0280(9) -0.0093(10) -0.0043(11)
C18A 0.132(5) 0.106(4) 0.127(4) -0.019(3) 0.028(4) 0.010(3)
C20A 0.140(4) 0.112(3) 0.114(3) -0.020(3) -0.054(3) 0.002(3)
C19A 0.147(4) 0.082(3) 0.159(5) -0.001(3) -0.023(3) -0.046(3)
C23A 0.178(5) 0.162(5) 0.119(4) -0.071(4) 0.030(4) -0.024(4)
C24A 0.181(5) 0.115(4) 0.113(4) -0.063(3) 0.009(4) -0.057(4)
C22A 0.169(5) 0.129(4) 0.068(3) -0.043(3) -0.012(3) -0.013(4)
C21A 0.165(4) 0.102(3) 0.071(3) -0.038(3) 0.002(3) -0.031(3)

loop_
_atom_type_symbol
_atom_type_description
_atom_type_scat_dispersion_real
_atom_type_scat_dispersion_imag
_atom_type_scat_source
C C 0.0033 0.0016 'International Tables Vol C Tables 4.2.6.8 and 6.1.1.4'
H H 0.0000 0.0000 'International Tables Vol C Tables 4.2.6.8 and 6.1.1.4'
B B 0.0013 0.0007 'International Tables Vol C Tables 4.2.6.8 and 6.1.1.4'
F F 0.0171 0.0103 'International Tables Vol C Tables 4.2.6.8 and 6.1.1.4'
O O 0.0106 0.0060 'International Tables Vol C Tables 4.2.6.8 and 6.1.1.4'

loop_
_geom_angle_atom_site_label_1
_geom_angle_atom_site_label_2
_geom_angle_atom_site_label_3
_geom_angle
_geom_angle_site_symmetry_1
_geom_angle_site_symmetry_3
_geom_angle_publ_flag
C8 O1 B1 123.41(13) . . ?
C10 O2 B1 123.16(14) . . ?
C2 O3 C1 120.2(3) . . ?
O3 C1 H1A 109.5 . . ?
O3 C1 H1B 109.5 . . ?
O3 C1 H1C 109.5 . . ?
H1A C1 H1B 109.5 . . ?
H1A C1 H1C 109.5 . . ?
H1B C1 H1C 109.5 . . ?
O3 C2 C3 115.5(2) . . ?
C7 C2 O3 124.2(2) . . ?
C7 C2 C3 120.3(2) . . ?
C2 C3 H3 119.7 . . ?
C4 C3 C2 120.5(2) . . ?
C4 C3 H3 119.7 . . ?
C3 C4 C5 118.68(18) . . ?
C3 C4 C8 119.18(16) . . ?
C5 C4 C8 122.13(17) . . ?
C4 C5 H5 120.3 . . ?
C6 C5 C4 119.4(2) . . ?
C6 C5 H5 120.3 . . ?
C5 C6 H6 119.0 . . ?
C7 C6 C5 122.1(2) . . ?
C7 C6 H6 119.0 . . ?
C2 C7 H7 120.5 . . ?
C6 C7 C2 119.0(2) . . ?
C6 C7 H7 120.5 . . ?
O1 C8 C4 114.99(14) . . ?
O1 C8 C9 120.34(16) . . ?
C9 C8 C4 124.66(16) . . ?
C8 C9 H9 119.5 . . ?
C10 C9 C8 120.99(16) . . ?
C10 C9 H9 119.5 . . ?
O2 C10 C9 120.73(15) . . ?
O2 C10 C11 115.21(15) . . ?
C9 C10 C11 124.06(15) . . ?
C12 C11 C10 118.94(15) . . ?
C16 C11 C10 121.10(16) . . ?
C16 C11 C12 119.96(15) . . ?
C11 C12 H12 119.6 . . ?
C13 C12 C11 120.81(16) . . ?
C13 C12 H12 119.6 . . ?
C12 C13 C17 121.34(16) . . ?
C14 C13 C12 117.18(16) . . ?
C14 C13 C17 121.47(15) . . ?
C13 C14 H14 118.1 . . ?
C15 C14 C13 123.86(16) . . ?
C15 C14 H14 118.1 . . ?
C14 C15 C16 117.64(17) . . ?
C14 C15 C21 119.7(4) . . ?
C14 C15 C21A 122.6(5) . . ?
C16 C15 C21 122.5(4) . . ?
C16 C15 C21A 119.3(5) . . ?
C11 C16 H16 119.7 . . ?
C15 C16 C11 120.54(17) . . ?
C15 C16 H16 119.7 . . ?
C13 C17 C20 105.3(4) . . ?
C13 C17 C19A 105.5(2) . . ?
C18 C17 C13 115.3(5) . . ?
C18 C17 C20 105.9(6) . . ?
C19 C17 C13 112.2(4) . . ?
C19 C17 C18 111.2(7) . . ?
C19 C17 C20 106.2(7) . . ?
C18A C17 C13 110.4(3) . . ?
C18A C17 C19A 107.9(4) . . ?
C20A C17 C13 114.2(3) . . ?
C20A C17 C18A 113.5(5) . . ?
C20A C17 C19A 104.6(4) . . ?
C17 C18 H18A 109.5 . . ?
C17 C18 H18B 109.5 . . ?
C17 C18 H18C 109.5 . . ?
H18A C18 H18B 109.5 . . ?
H18A C18 H18C 109.5 . . ?
H18B C18 H18C 109.5 . . ?
C17 C19 H19A 109.5 . . ?
C17 C19 H19B 109.5 . . ?
C17 C19 H19C 109.5 . . ?
H19A C19 H19B 109.5 . . ?
H19A C19 H19C 109.5 . . ?
H19B C19 H19C 109.5 . . ?
C17 C20 H20A 109.5 . . ?
C17 C20 H20B 109.5 . . ?
C17 C20 H20C 109.5 . . ?
H20A C20 H20B 109.5 . . ?
H20A C20 H20C 109.5 . . ?
H20B C20 H20C 109.5 . . ?
C22 C21 C15 106.4(8) . . ?
C22 C21 C24 102.5(9) . . ?
C23 C21 C15 111.8(8) . . ?
C23 C21 C22 112.0(9) . . ?
C23 C21 C24 112.2(9) . . ?
C24 C21 C15 111.6(7) . . ?
C21 C22 H22A 109.5 . . ?
C21 C22 H22B 109.5 . . ?
C21 C22 H22C 109.5 . . ?
H22A C22 H22B 109.5 . . ?
H22A C22 H22C 109.5 . . ?
H22B C22 H22C 109.5 . . ?
C21 C23 H23A 109.5 . . ?
C21 C23 H23B 109.5 . . ?
C21 C23 H23C 109.5 . . ?
H23A C23 H23B 109.5 . . ?
H23A C23 H23C 109.5 . . ?
H23B C23 H23C 109.5 . . ?
C21 C24 H24A 109.5 . . ?
C21 C24 H24B 109.5 . . ?
C21 C24 H24C 109.5 . . ?
H24A C24 H24B 109.5 . . ?
H24A C24 H24C 109.5 . . ?
H24B C24 H24C 109.5 . . ?
F1 B1 O1 107.90(18) . . ?
F1 B1 O2 107.79(18) . . ?
F2 B1 F1 111.99(18) . . ?
F2 B1 O1 108.99(18) . . ?
F2 B1 O2 108.99(18) . . ?
O1 B1 O2 111.20(14) . . ?
C17 C18A H18D 109.5 . . ?
C17 C18A H18E 109.5 . . ?
C17 C18A H18F 109.5 . . ?
H18D C18A H18E 109.5 . . ?
H18D C18A H18F 109.5 . . ?
H18E C18A H18F 109.5 . . ?
C17 C20A H20D 109.5 . . ?
C17 C20A H20E 109.5 . . ?
C17 C20A H20F 109.5 . . ?
H20D C20A H20E 109.5 . . ?
H20D C20A H20F 109.5 . . ?
H20E C20A H20F 109.5 . . ?
C17 C19A H19D 109.5 . . ?
C17 C19A H19E 109.5 . . ?
C17 C19A H19F 109.5 . . ?
H19D C19A H19E 109.5 . . ?
H19D C19A H19F 109.5 . . ?
H19E C19A H19F 109.5 . . ?
H23D C23A H23E 109.5 . . ?
H23D C23A H23F 109.5 . . ?
H23E C23A H23F 109.5 . . ?
C21A C23A H23D 109.5 . . ?
C21A C23A H23E 109.5 . . ?
C21A C23A H23F 109.5 . . ?
H24D C24A H24E 109.5 . . ?
H24D C24A H24F 109.5 . . ?
H24E C24A H24F 109.5 . . ?
C21A C24A H24D 109.5 . . ?
C21A C24A H24E 109.5 . . ?
C21A C24A H24F 109.5 . . ?
H22D C22A H22E 109.5 . . ?
H22D C22A H22F 109.5 . . ?
H22E C22A H22F 109.5 . . ?
C21A C22A H22D 109.5 . . ?
C21A C22A H22E 109.5 . . ?
C21A C22A H22F 109.5 . . ?
C15 C21A C23A 111.6(11) . . ?
C24A C21A C15 108.4(10) . . ?
C24A C21A C23A 101.5(11) . . ?
C22A C21A C15 112.3(10) . . ?
C22A C21A C23A 98.0(10) . . ?
C22A C21A C24A 123.5(15) . . ?

loop_
_geom_bond_atom_site_label_1
_geom_bond_atom_site_label_2
_geom_bond_distance
_geom_bond_site_symmetry_2
_geom_bond_publ_flag
F1 B1 1.357(3) . ?
F2 B1 1.342(3) . ?
O1 C8 1.293(2) . ?
O1 B1 1.475(2) . ?
O2 C10 1.287(2) . ?
O2 B1 1.482(2) . ?
O3 C1 1.379(4) . ?
O3 C2 1.372(3) . ?
C1 H1A 0.9600 . ?
C1 H1B 0.9600 . ?
C1 H1C 0.9600 . ?
C2 C3 1.388(3) . ?
C2 C7 1.360(4) . ?
C3 H3 0.9300 . ?
C3 C4 1.377(3) . ?
C4 C5 1.386(3) . ?
C4 C8 1.465(2) . ?
C5 H5 0.9300 . ?
C5 C6 1.371(3) . ?
C6 H6 0.9300 . ?
C6 C7 1.359(4) . ?
C7 H7 0.9300 . ?
C8 C9 1.375(2) . ?
C9 H9 0.9300 . ?
C9 C10 1.375(2) . ?
C10 C11 1.471(2) . ?
C11 C12 1.392(2) . ?
C11 C16 1.389(2) . ?
C12 H12 0.9300 . ?
C12 C13 1.388(2) . ?
C13 C14 1.383(3) . ?
C13 C17 1.525(3) . ?
C14 H14 0.9300 . ?
C14 C15 1.381(3) . ?
C15 C16 1.387(2) . ?
C15 C21 1.549(14) . ?
C15 C21A 1.53(2) . ?
C16 H16 0.9300 . ?
C17 C18 1.503(11) . ?
C17 C19 1.473(9) . ?
C17 C20 1.608(8) . ?
C17 C18A 1.520(7) . ?
C17 C20A 1.509(5) . ?
C17 C19A 1.572(6) . ?
C18 H18A 0.9600 . ?
C18 H18B 0.9600 . ?
C18 H18C 0.9600 . ?
C19 H19A 0.9600 . ?
C19 H19B 0.9600 . ?
C19 H19C 0.9600 . ?
C20 H20A 0.9600 . ?
C20 H20B 0.9600 . ?
C20 H20C 0.9600 . ?
C21 C22 1.524(11) . ?
C21 C23 1.516(11) . ?
C21 C24 1.543(11) . ?
C22 H22A 0.9600 . ?
C22 H22B 0.9600 . ?
C22 H22C 0.9600 . ?
C23 H23A 0.9600 . ?
C23 H23B 0.9600 . ?
C23 H23C 0.9600 . ?
C24 H24A 0.9600 . ?
C24 H24B 0.9600 . ?
C24 H24C 0.9600 . ?
C18A H18D 0.9600 . ?
C18A H18E 0.9600 . ?
C18A H18F 0.9600 . ?
C20A H20D 0.9600 . ?
C20A H20E 0.9600 . ?
C20A H20F 0.9600 . ?
C19A H19D 0.9600 . ?
C19A H19E 0.9600 . ?
C19A H19F 0.9600 . ?
C23A H23D 0.9600 . ?
C23A H23E 0.9600 . ?
C23A H23F 0.9600 . ?
C23A C21A 1.545(14) . ?
C24A H24D 0.9600 . ?
C24A H24E 0.9600 . ?
C24A H24F 0.9600 . ?
C24A C21A 1.514(15) . ?
C22A H22D 0.9600 . ?
C22A H22E 0.9600 . ?
C22A H22F 0.9600 . ?
C22A C21A 1.512(14) . ?

loop_
_geom_torsion_atom_site_label_1
_geom_torsion_atom_site_label_2
_geom_torsion_atom_site_label_3
_geom_torsion_atom_site_label_4
_geom_torsion
_geom_torsion_site_symmetry_1
_geom_torsion_site_symmetry_2
_geom_torsion_site_symmetry_3
_geom_torsion_site_symmetry_4
_geom_torsion_publ_flag
O1 C8 C9 C10 -2.1(3) . . . . ?
O2 C10 C11 C12 -17.1(2) . . . . ?
O2 C10 C11 C16 163.52(17) . . . . ?
O3 C2 C3 C4 -179.8(2) . . . . ?
O3 C2 C7 C6 -179.9(3) . . . . ?
C1 O3 C2 C3 -177.4(3) . . . . ?
C1 O3 C2 C7 3.3(4) . . . . ?
C2 C3 C4 C5 -0.1(3) . . . . ?
C2 C3 C4 C8 -178.95(19) . . . . ?
C3 C2 C7 C6 0.8(4) . . . . ?
C3 C4 C5 C6 0.4(4) . . . . ?
C3 C4 C8 O1 6.1(3) . . . . ?
C3 C4 C8 C9 -174.43(18) . . . . ?
C4 C5 C6 C7 -0.1(5) . . . . ?
C4 C8 C9 C10 178.53(17) . . . . ?
C5 C4 C8 O1 -172.6(2) . . . . ?
C5 C4 C8 C9 6.8(3) . . . . ?
C5 C6 C7 C2 -0.5(5) . . . . ?
C7 C2 C3 C4 -0.5(4) . . . . ?
C8 O1 B1 F1 -114.0(2) . . . . ?
C8 O1 B1 F2 124.2(2) . . . . ?
C8 O1 B1 O2 4.0(3) . . . . ?
C8 C4 C5 C6 179.2(2) . . . . ?
C8 C9 C10 O2 2.1(3) . . . . ?
C8 C9 C10 C11 -177.97(16) . . . . ?
C9 C10 C11 C12 162.97(17) . . . . ?
C9 C10 C11 C16 -16.4(3) . . . . ?
C10 O2 B1 F1 114.1(2) . . . . ?
C10 O2 B1 F2 -124.2(2) . . . . ?
C10 O2 B1 O1 -4.0(3) . . . . ?
C10 C11 C12 C13 -178.19(16) . . . . ?
C10 C11 C16 C15 179.13(17) . . . . ?
C11 C12 C13 C14 -1.2(3) . . . . ?
C11 C12 C13 C17 177.42(17) . . . . ?
C12 C11 C16 C15 -0.2(3) . . . . ?
C12 C13 C14 C15 0.2(3) . . . . ?
C12 C13 C17 C18 6.3(7) . . . . ?
C12 C13 C17 C19 -122.4(7) . . . . ?
C12 C13 C17 C20 122.6(5) . . . . ?
C12 C13 C17 C18A 37.8(5) . . . . ?
C12 C13 C17 C20A 167.2(4) . . . . ?
C12 C13 C17 C19A -78.5(4) . . . . ?
C13 C14 C15 C16 0.7(3) . . . . ?
C13 C14 C15 C21 -174.6(5) . . . . ?
C13 C14 C15 C21A 172.5(7) . . . . ?
C14 C13 C17 C18 -175.1(6) . . . . ?
C14 C13 C17 C19 56.1(7) . . . . ?
C14 C13 C17 C20 -58.9(5) . . . . ?
C14 C13 C17 C18A -143.6(5) . . . . ?
C14 C13 C17 C20A -14.3(5) . . . . ?
C14 C13 C17 C19A 100.0(4) . . . . ?
C14 C15 C16 C11 -0.7(3) . . . . ?
C14 C15 C21 C22 -70.9(7) . . . . ?
C14 C15 C21 C23 51.6(8) . . . . ?
C14 C15 C21 C24 178.1(6) . . . . ?
C14 C15 C21A C23A -112.7(8) . . . . ?
C14 C15 C21A C24A 136.3(7) . . . . ?
C14 C15 C21A C22A -3.7(13) . . . . ?
C16 C11 C12 C13 1.2(3) . . . . ?
C16 C15 C21 C22 114.1(6) . . . . ?
C16 C15 C21 C23 -123.4(6) . . . . ?
C16 C15 C21 C24 3.1(9) . . . . ?
C16 C15 C21A C23A 58.9(10) . . . . ?
C16 C15 C21A C24A -52.1(11) . . . . ?
C16 C15 C21A C22A 167.9(7) . . . . ?
C17 C13 C14 C15 -178.4(2) . . . . ?
C21 C15 C16 C11 174.4(5) . . . . ?
B1 O1 C8 C4 178.18(18) . . . . ?
B1 O1 C8 C9 -1.3(3) . . . . ?
B1 O2 C10 C9 1.2(3) . . . . ?
B1 O2 C10 C11 -178.73(17) . . . . ?
C21A C15 C16 C11 -172.7(6) . . . . ?
